data_7009373
loop_
_publ_author_name
'Lethbridge, Zoe A. D.'
'Hillier, Adrian D.'
'Cywinski, Robert'
'Lightfoot, Philip'

_publ_contact_author
;
 Dr Philip Lightfoot
 School of Chemistry
 University of St Andrews
 Purdie Building
 North Haugh
 St Andrews
 Fife
 KY16 9ST
 UK
 pl@st-andrews.ac.uk
 01334 463841
;
_publ_section_title
;
 Mixed inorganic--organic anion frameworks: synthesis and
 characterisation of [Mn4(PO4)2(C2O4)(H2O)2] and
 [H3N(CH2)3NH3][Mn2(HPO4)2(C2O4)(H2O)2]
;
_journal_issue 10
_journal_name_full 'Journal of the Chemical Society, Dalton Transactions'
_journal_page_first 1595
_journal_paper_doi 10.1039/b000449i
_journal_year 2000
_chemical_formula_moiety 'C2 H4 Mn4 O14 P2 '
_chemical_formula_sum 'C2 H4 Mn4 O14 P2'
_chemical_formula_weight 533.74
_space_group_IT_number 14
_symmetry_cell_setting monoclinic
_symmetry_Int_Tables_number 14
_symmetry_space_group_name_Hall '-P 2ybc'
_symmetry_space_group_name_H-M 'P 1 21/c 1'
_audit_creation_date 'Wed Mar 23 14:58:08 2000'
_audit_creation_method 'from TEXRAY.INF file'
_cell_angle_alpha 89
_cell_angle_beta 116.83(2)
_cell_angle_gamma 89
_cell_formula_units_Z 2
_cell_length_a 10.273(3)
_cell_length_b 6.524(4)
_cell_length_c 10.080(4)
_cell_measurement_reflns_used 25
_cell_measurement_temperature 493.2
_cell_measurement_theta_max 25.0
_cell_measurement_theta_min 22.7
_cell_volume 602.5(5)
_computing_cell_refinement 'MSC/AFC Diffractometer Control'
_computing_data_collection 'MSC/AFC Diffractometer Control'
_computing_data_reduction teXsan
_computing_publication_material teXsan
_computing_structure_refinement teXsan
_diffrn_ambient_temperature 493.2
_diffrn_measurement_device AFC7S
_diffrn_measurement_method 'omega/2-theta scans'
_diffrn_orient_matrix_UB_11 0.08263
_diffrn_orient_matrix_UB_12 0.06687
_diffrn_orient_matrix_UB_13 0.08619
_diffrn_orient_matrix_UB_21 -0.02468
_diffrn_orient_matrix_UB_22 -0.08008
_diffrn_orient_matrix_UB_23 0.07021
_diffrn_orient_matrix_UB_31 0.06680
_diffrn_orient_matrix_UB_32 -0.11230
_diffrn_orient_matrix_UB_33 0.00126
_diffrn_radiation_monochromator graphite
_diffrn_radiation_source 'X-ray tube'
_diffrn_radiation_type MoKalpha
_diffrn_radiation_wavelength 0.7107
_diffrn_reflns_av_R_equivalents 3.84
_diffrn_reflns_limit_h_max 11
_diffrn_reflns_limit_h_min -12
_diffrn_reflns_limit_k_max 0
_diffrn_reflns_limit_k_min -8
_diffrn_reflns_limit_l_max 12
_diffrn_reflns_limit_l_min 0
_diffrn_reflns_number 1575
_diffrn_reflns_theta_max 27.47
_diffrn_standards_decay_% 0.01
_diffrn_standards_interval_count 150
_diffrn_standards_number 3
_exptl_absorpt_coefficient_mu 4.438
_exptl_absorpt_correction_T_max 1.000
_exptl_absorpt_correction_T_min 0.512
_exptl_absorpt_correction_type empirical
_exptl_absorpt_process_details psi-scan
_exptl_crystal_colour pink
_exptl_crystal_density_diffrn 2.940
_exptl_crystal_description plate
_exptl_crystal_F_000 516.00
_exptl_crystal_size_max 0.300
_exptl_crystal_size_mid 0.250
_exptl_crystal_size_min 0.030
_refine_diff_density_max 0.62
_refine_diff_density_min -0.64
_refine_ls_extinction_coef 19.18131
_refine_ls_extinction_method Zachariasen_type_2_Gaussian_isotropic
_refine_ls_goodness_of_fit_obs 2.375
_refine_ls_hydrogen_treatment refall
_refine_ls_matrix_type full
_refine_ls_number_parameters 109
_refine_ls_number_reflns 1240
_refine_ls_number_restraints 0
_refine_ls_R_factor_obs 0.0314
_refine_ls_shift/esd_max 0.2229
_refine_ls_structure_factor_coef F
_refine_ls_weighting_scheme sigma
_refine_ls_wR_factor_obs 0.0350
_reflns_number_observed 1240
_reflns_number_total 1496
_reflns_observed_criterion 3.00
_cod_data_source_file b000449i.txt
_cod_data_source_block Mn4(PO4)2(C2O4)(H2O)2
_cod_depositor_comments
;
The following automatic conversions were performed:

'_atom_site_thermal_displace_type' tag value 'Uij' was replaced with
'Uani' value 13 times.

Automatic conversion script
Id: cif_fix_values 1646 2011-03-28 12:23:43Z adriana 
;
_cod_original_cell_volume 602.8(5)
_cod_original_sg_symbol_H-M 'P 21/c     '
_cod_original_formula_sum 'C2 H4 Mn4 O14 P2 '
_cod_database_code 7009373

loop_
_symmetry_equiv_pos_as_xyz
'   +x,   +y,   +z'
'   -x,1/2+y,1/2-z'
'   -x,   -y,   -z'
'   +x,1/2-y,1/2+z'

loop_
_atom_site_aniso_label
_atom_site_aniso_U_11
_atom_site_aniso_U_22
_atom_site_aniso_U_33
_atom_site_aniso_U_12
_atom_site_aniso_U_13
_atom_site_aniso_U_23
Mn(1) 0.0097(3) 0.0056(3) 0.0108(3) 0.0004(2) 0.0058(3) 0.0009(2)
Mn(2) 0.0083(3) 0.0122(3) 0.0095(3) -0.0011(2) 0.0046(3) -0.0019(2)
P(1) 0.0072(5) 0.0044(5) 0.0074(5) 0.0004(4) 0.0039(4) 0.0002(3)
O(1) 0.008(1) 0.016(1) 0.012(1) -0.001(1) 0.005(1) 0.001(1)
O(2) 0.009(1) 0.006(1) 0.013(1) 0.001(1) 0.007(1) 0.001(1)
O(3) 0.015(2) 0.004(1) 0.011(1) 0.000(1) 0.007(1) 0.002(1)
O(4) 0.009(1) 0.008(1) 0.013(1) -0.001(1) 0.008(1) -0.002(1)
O(5) 0.013(2) 0.010(1) 0.009(1) -0.002(1) 0.005(1) -0.002(1)
O(6) 0.015(2) 0.012(2) 0.014(1) -0.002(1) 0.009(1) -0.001(1)
O(7) 0.010(2) 0.022(2) 0.012(1) 0.000(1) 0.005(1) 0.001(1)
C(2) 0.012(2) 0.006(2) 0.014(2) 0.003(2) 0.008(2) -0.001(1)

loop_
_atom_site_label
_atom_site_fract_x
_atom_site_fract_y
_atom_site_fract_z
_atom_site_U_iso_or_equiv
_atom_site_thermal_displace_type
_atom_site_calc_flag
_atom_site_calc_attached_atom
Mn(1) -0.11618(7) -0.85343(9) 0.02692(6) 0.0082(2) Uani ? ?
Mn(2) 0.23426(7) -0.97430(9) 0.73259(6) 0.0098(2) Uani ? ?
P(1) 0.1012(1) -0.8487(1) 0.3946(1) 0.0061(2) Uani ? ?
O(1) 0.3282(3) -1.0910(4) 0.9635(3) 0.0116(7) Uani ? ?
O(2) -0.0781(3) -1.1738(4) 0.0139(3) 0.0086(7) Uani ? ?
O(3) 0.1566(3) -1.0337(4) 0.5025(3) 0.0095(7) Uani ? ?
O(4) 0.2119(3) -0.7030(4) 0.8375(3) 0.0087(7) Uani ? ?
O(5) -0.0460(3) -0.9015(4) 0.2607(3) 0.0105(7) Uani ? ?
O(6) -0.2779(3) -0.8571(4) -0.2167(3) 0.0126(8) Uani ? ?
O(7) 0.4691(3) -0.9312(5) 0.8196(3) 0.0144(8) Uani ? ?
C(2) 0.4598(4) -1.0468(6) 1.0425(4) 0.0098(10) Uani ? ?
H(1) -0.368(6) -0.883(8) -0.222(6) 0.03(2) Uani ? ?
H(2) -0.277(7) -0.935(10) -0.282(7) 0.06(2) Uani ? ?

loop_
_atom_type_symbol
_atom_type_oxidation_number
_atom_type_number_in_cell
_atom_type_scat_dispersion_real
_atom_type_scat_dispersion_imag
_atom_type_scat_source
Mn 0 8 0.337 0.728 'International Tables'
P 0 4 0.102 0.094 'International Tables'
O 0 28 0.011 0.006 'International Tables'
C 0 4 0.003 0.002 'International Tables'
H 0 8 0.000 0.000 'International Tables'

loop_
_geom_angle_atom_site_label_1
_geom_angle_atom_site_label_2
_geom_angle_atom_site_label_3
_geom_angle
_geom_angle_site_symmetry_1
_geom_angle_site_symmetry_2
_geom_angle_site_symmetry_3
_geom_angle_publ_flag
O(1) Mn(1) O(2) 93.0(1) ? ? ? yes
O(1) Mn(1) O(2) 171.3(1) ? ? ? yes
O(1) Mn(1) O(3) 91.9(1) ? ? ? yes
O(1) Mn(1) O(5) 77.4(1) ? ? ? yes
O(1) Mn(1) O(6) 78.1(1) ? ? ? yes
O(2) Mn(1) O(2) 82.1(1) ? ? ? yes
O(2) Mn(1) O(3) 168.8(1) ? ? ? yes
O(2) Mn(1) O(5) 86.83(10) ? ? ? yes
O(2) Mn(1) O(6) 89.3(1) ? ? ? yes
O(2) Mn(1) O(3) 91.8(1) ? ? ? yes
O(2) Mn(1) O(5) 109.3(1) ? ? ? yes
O(2) Mn(1) O(6) 94.7(1) ? ? ? yes
O(3) Mn(1) O(5) 104.1(1) ? ? ? yes
O(3) Mn(1) O(6) 81.8(1) ? ? ? yes
O(5) Mn(1) O(6) 155.0(1) ? ? ? yes
O(1) Mn(2) O(3) 149.0(1) ? ? ? yes
O(1) Mn(2) O(4) 81.8(1) ? ? ? yes
O(1) Mn(2) O(5) 78.8(1) ? ? ? yes
O(1) Mn(2) O(7) 75.1(1) ? ? ? yes
O(3) Mn(2) O(4) 128.6(1) ? ? ? yes
O(3) Mn(2) O(5) 93.8(1) ? ? ? yes
O(3) Mn(2) O(7) 105.4(1) ? ? ? yes
O(4) Mn(2) O(5) 89.8(1) ? ? ? yes
O(4) Mn(2) O(7) 92.4(1) ? ? ? yes
O(5) Mn(2) O(7) 153.3(1) ? ? ? yes
O(2) P(1) O(3) 105.1(1) ? ? ? yes
O(2) P(1) O(4) 113.7(2) ? ? ? yes
O(2) P(1) O(5) 109.4(2) ? ? ? yes
O(3) P(1) O(4) 109.7(2) ? ? ? yes
O(3) P(1) O(5) 110.1(2) ? ? ? yes
O(4) P(1) O(5) 108.8(1) ? ? ? yes
Mn(1) O(1) Mn(2) 97.4(1) ? ? ? yes
Mn(1) O(1) C(2) 142.7(2) ? ? ? yes
Mn(2) O(1) C(2) 115.0(2) ? ? ? yes
Mn(1) O(2) Mn(1) 97.9(1) ? ? ? yes
Mn(1) O(2) P(1) 126.9(1) ? ? ? yes
Mn(1) O(2) P(1) 124.1(2) ? ? ? yes
Mn(1) O(3) Mn(2) 106.6(1) ? ? ? yes
Mn(1) O(3) P(1) 132.9(2) ? ? ? yes
Mn(2) O(3) P(1) 117.6(1) ? ? ? yes
Mn(2) O(4) P(1) 129.6(2) ? ? ? yes
Mn(1) O(5) Mn(2) 103.3(1) ? ? ? yes
Mn(1) O(5) P(1) 129.5(2) ? ? ? yes
Mn(2) O(5) P(1) 127.1(1) ? ? ? yes
Mn(2) O(7) C(2) 114.6(2) ? ? ? yes
O(1) C(2) O(7) 126.9(4) ? ? ? yes
O(1) C(2) C(2) 115.3(4) ? ? ? yes
O(7) C(2) C(2) 117.8(4) ? ? ? yes

loop_
_geom_bond_atom_site_label_1
_geom_bond_atom_site_label_2
_geom_bond_distance
_geom_bond_site_symmetry_1
_geom_bond_site_symmetry_2
_geom_bond_publ_flag
Mn(1) O(1) 2.253(3) ? ? yes
Mn(1) O(2) 2.141(3) ? ? yes
Mn(1) O(2) 2.219(3) ? ? yes
Mn(1) O(3) 2.121(3) ? ? yes
Mn(1) O(5) 2.153(3) ? ? yes
Mn(1) O(6) 2.260(3) ? ? yes
Mn(2) O(1) 2.214(3) ? ? yes
Mn(2) O(3) 2.120(3) ? ? yes
Mn(2) O(4) 2.127(3) ? ? yes
Mn(2) O(5) 2.126(3) ? ? yes
Mn(2) O(7) 2.181(3) ? ? yes
P(1) O(2) 1.552(3) ? ? yes
P(1) O(3) 1.551(3) ? ? yes
P(1) O(4) 1.526(3) ? ? yes
P(1) O(5) 1.544(3) ? ? yes
O(1) C(2) 1.254(5) ? ? yes
O(7) C(2) 1.253(5) ? ? yes
C(2) C(2) 1.560(7) ? ? yes
